data_7017960
loop_
_publ_author_name
'Curley, John J.'
'Bergman, Robert G.'
'Tilley, T. Don'

_publ_section_title
;
 Preparation and physical properties of early-late heterobimetallic
 compounds featuring Ir-M bonds (M = Ti, Zr, Hf).
;
_journal_issue 1
_journal_name_full 'Dalton transactions (Cambridge, England : 2003)'
_journal_page_first 192
_journal_page_last 200
_journal_paper_doi 10.1039/c1dt11753j
_journal_volume 41
_journal_year 2012
_chemical_formula_sum 'C25 H35 F3 Ir N O3 S Zr'
_chemical_formula_weight 770.02
_chemical_name_common Cp*Ir(mu-NtBu)(mu-H)ZrCp2OTf
_chemical_name_systematic
;
?
;
_space_group_IT_number 14
_symmetry_cell_setting monoclinic
_symmetry_space_group_name_Hall '-P 2ybc'
_symmetry_space_group_name_H-M 'P 1 21/c 1'
_atom_sites_solution_hydrogens geom
_atom_sites_solution_primary direct
_atom_sites_solution_secondary difmap
_audit_creation_method SHELXL-97
_cell_angle_alpha 90.00
_cell_angle_beta 100.551(2)
_cell_angle_gamma 90.00
_cell_formula_units_Z 4
_cell_length_a 9.1580(3)
_cell_length_b 19.2669(6)
_cell_length_c 15.2292(5)
_cell_measurement_reflns_used 9912
_cell_measurement_temperature 100(2)
_cell_measurement_theta_max 28.32
_cell_measurement_theta_min 2.50
_cell_volume 2641.70(15)
_computing_cell_refinement 'Bruker SAINT'
_computing_data_collection 'Bruker APEX2'
_computing_data_reduction 'Bruker SAINT'
_computing_molecular_graphics 'Bruker SHELXTL'
_computing_publication_material 'Bruker SHELXTL'
_computing_structure_refinement 'SHELXL-97 (Sheldrick, 2008)'
_computing_structure_solution 'SHELXS-97 (Sheldrick, 2008)'
_diffrn_ambient_temperature 100(2)
_diffrn_measured_fraction_theta_full 1.000
_diffrn_measured_fraction_theta_max 1.000
_diffrn_measurement_device_type 'Bruker APEX-II CCD'
_diffrn_measurement_method '\f and \w scans'
_diffrn_radiation_monochromator graphite
_diffrn_radiation_source 'fine-focus sealed tube'
_diffrn_radiation_type MoK\a
_diffrn_radiation_wavelength 0.71073
_diffrn_reflns_av_R_equivalents 0.0384
_diffrn_reflns_av_sigmaI/netI 0.0175
_diffrn_reflns_limit_h_max 11
_diffrn_reflns_limit_h_min -11
_diffrn_reflns_limit_k_max 24
_diffrn_reflns_limit_k_min -24
_diffrn_reflns_limit_l_max 19
_diffrn_reflns_limit_l_min -19
_diffrn_reflns_number 84903
_diffrn_reflns_theta_full 27.10
_diffrn_reflns_theta_max 27.10
_diffrn_reflns_theta_min 1.72
_exptl_absorpt_coefficient_mu 5.55
_exptl_absorpt_correction_T_max 0.7457
_exptl_absorpt_correction_T_min 0.5514
_exptl_absorpt_correction_type empirical
_exptl_absorpt_process_details SADABS
_exptl_crystal_colour yellow
_exptl_crystal_density_diffrn 1.936
_exptl_crystal_density_method 'not measured'
_exptl_crystal_description block
_exptl_crystal_F_000 1504
_exptl_crystal_size_max 0.035
_exptl_crystal_size_mid 0.02
_exptl_crystal_size_min 0.02
_refine_diff_density_max 0.853
_refine_diff_density_min -0.424
_refine_diff_density_rms 0.084
_refine_ls_extinction_method none
_refine_ls_goodness_of_fit_ref 1.047
_refine_ls_hydrogen_treatment mixed
_refine_ls_matrix_type full
_refine_ls_number_parameters 327
_refine_ls_number_reflns 5831
_refine_ls_number_restraints 2
_refine_ls_restrained_S_all 1.047
_refine_ls_R_factor_all 0.0200
_refine_ls_R_factor_gt 0.0157
_refine_ls_shift/su_max 0.003
_refine_ls_shift/su_mean 0.000
_refine_ls_structure_factor_coef Fsqd
_refine_ls_weighting_details 'calc w=1/[\s^2^(Fo^2^)+(0.0064P)^2^+4.0238P] where P=(Fo^2^+2Fc^2^)/3'
_refine_ls_weighting_scheme calc
_refine_ls_wR_factor_gt 0.0304
_refine_ls_wR_factor_ref 0.0320
_reflns_number_gt 5314
_reflns_number_total 5831
_reflns_threshold_expression >2sigma(I)
_cod_data_source_file c1dt11753j.txt
_cod_data_source_block Ir-Zr-muH
_cod_depositor_comments
;
The following automatic conversions were performed:

'_symmetry_cell_setting' value 'Monoclinic' changed to 'monoclinic'
according to /home/saulius/struct/CIF-dictionaries/cif_core.dic
dictionary named 'cif_core.dic' version 2.4.1 from 2010-06-29.

Automatic conversion script
Id: cif_fix_values 1715 2011-07-08 13:25:40Z adriana 
;
_cod_original_sg_symbol_H-M P2(1)/c
_cod_original_formula_sum 'C25 H35 F3 Ir1 N1 O3 S1 Zr1'
_cod_database_code 7017960

loop_
_symmetry_equiv_pos_as_xyz
'x, y, z'
'-x, y+1/2, -z+1/2'
'-x, -y, -z'
'x, -y-1/2, z-1/2'

loop_
_atom_site_label
_atom_site_type_symbol
_atom_site_fract_x
_atom_site_fract_y
_atom_site_fract_z
_atom_site_U_iso_or_equiv
_atom_site_adp_type
_atom_site_occupancy
_atom_site_symmetry_multiplicity
_atom_site_calc_flag
_atom_site_refinement_flags
Ir1 Ir 0.283682(9) 0.548285(4) 0.230305(5) 0.01060(3) Uani 1 1 d D
Zr1 Zr 0.30455(2) 0.670269(11) 0.113532(13) 0.01005(5) Uani 1 1 d D
H1 H 0.3942(19) 0.5918(9) 0.1924(13) 0.012 Uiso 1 1 d D
N1 N 0.1420(2) 0.60482(10) 0.15596(12) 0.0132(4) Uani 1 1 d .
C4 C -0.0223(2) 0.60203(12) 0.14120(15) 0.0158(5) Uani 1 1 d .
C41 C -0.0776(3) 0.53813(14) 0.18291(18) 0.0281(6) Uani 1 1 d .
H41A H -0.0358 0.4965 0.1600 0.042 Uiso 1 1 calc R
H41B H -0.1863 0.5363 0.1678 0.042 Uiso 1 1 calc R
H41C H -0.0466 0.5402 0.2479 0.042 Uiso 1 1 calc R
C42 C -0.0775(3) 0.66654(13) 0.18437(16) 0.0222(5) Uani 1 1 d .
H42A H -0.0335 0.6677 0.2480 0.033 Uiso 1 1 calc R
H42B H -0.1860 0.6648 0.1774 0.033 Uiso 1 1 calc R
H42C H -0.0483 0.7084 0.1552 0.033 Uiso 1 1 calc R
C43 C -0.0824(3) 0.59821(12) 0.04034(15) 0.0176(5) Uani 1 1 d .
H43A H -0.0505 0.6394 0.0111 0.026 Uiso 1 1 calc R
H43B H -0.1911 0.5963 0.0298 0.026 Uiso 1 1 calc R
H43C H -0.0439 0.5564 0.0157 0.026 Uiso 1 1 calc R
C11 C 0.3737(3) 0.44347(11) 0.25305(14) 0.0149(5) Uani 1 1 d .
C12 C 0.4702(3) 0.48927(12) 0.31025(14) 0.0150(5) Uani 1 1 d .
C13 C 0.3844(3) 0.52319(12) 0.36716(14) 0.0149(5) Uani 1 1 d .
C14 C 0.2368(3) 0.49238(11) 0.35179(14) 0.0141(5) Uani 1 1 d .
C15 C 0.2310(3) 0.44297(11) 0.28186(14) 0.0144(5) Uani 1 1 d .
C111 C 0.4125(3) 0.39929(12) 0.17985(15) 0.0184(5) Uani 1 1 d .
H11A H 0.4969 0.4199 0.1579 0.028 Uiso 1 1 calc R
H11B H 0.3269 0.3965 0.1308 0.028 Uiso 1 1 calc R
H11C H 0.4391 0.3526 0.2029 0.028 Uiso 1 1 calc R
C121 C 0.6318(3) 0.50013(13) 0.30983(17) 0.0211(5) Uani 1 1 d .
H12A H 0.6908 0.4708 0.3556 0.032 Uiso 1 1 calc R
H12B H 0.6573 0.5490 0.3226 0.032 Uiso 1 1 calc R
H12C H 0.6532 0.4878 0.2510 0.032 Uiso 1 1 calc R
C131 C 0.4375(3) 0.57758(12) 0.43668(15) 0.0198(5) Uani 1 1 d .
H13A H 0.4642 0.5555 0.4954 0.030 Uiso 1 1 calc R
H13B H 0.3583 0.6115 0.4380 0.030 Uiso 1 1 calc R
H13C H 0.5248 0.6011 0.4219 0.030 Uiso 1 1 calc R
C141 C 0.1228(3) 0.50546(13) 0.40898(16) 0.0205(5) Uani 1 1 d .
H14A H 0.0287 0.4836 0.3817 0.031 Uiso 1 1 calc R
H14B H 0.1080 0.5556 0.4141 0.031 Uiso 1 1 calc R
H14C H 0.1570 0.4858 0.4685 0.031 Uiso 1 1 calc R
C151 C 0.1101(3) 0.39136(12) 0.25045(16) 0.0205(5) Uani 1 1 d .
H15A H 0.1399 0.3457 0.2759 0.031 Uiso 1 1 calc R
H15B H 0.0928 0.3885 0.1851 0.031 Uiso 1 1 calc R
H15C H 0.0186 0.4061 0.2698 0.031 Uiso 1 1 calc R
C21 C 0.4037(3) 0.68906(13) -0.02881(16) 0.0237(6) Uani 1 1 d .
H21 H 0.4166 0.7359 -0.0455 0.028 Uiso 1 1 calc R
C22 C 0.2773(3) 0.64953(15) -0.05462(16) 0.0274(6) Uani 1 1 d .
H22 H 0.1891 0.6643 -0.0930 0.033 Uiso 1 1 calc R
C23 C 0.3011(3) 0.58417(15) -0.01464(18) 0.0312(7) Uani 1 1 d .
H23 H 0.2321 0.5469 -0.0202 0.037 Uiso 1 1 calc R
C24 C 0.4467(3) 0.58398(14) 0.03543(17) 0.0303(7) Uani 1 1 d .
H24 H 0.4940 0.5464 0.0697 0.036 Uiso 1 1 calc R
C25 C 0.5084(3) 0.64867(14) 0.02554(16) 0.0244(6) Uani 1 1 d .
H25 H 0.6061 0.6629 0.0517 0.029 Uiso 1 1 calc R
C31 C 0.5170(3) 0.75670(12) 0.17120(16) 0.0197(5) Uani 1 1 d .
H31 H 0.6015 0.7596 0.1433 0.024 Uiso 1 1 calc R
C32 C 0.3873(3) 0.79582(12) 0.14883(15) 0.0190(5) Uani 1 1 d .
H32 H 0.3660 0.8284 0.1014 0.023 Uiso 1 1 calc R
C33 C 0.2930(3) 0.77819(12) 0.20974(15) 0.0188(5) Uani 1 1 d .
H33 H 0.1985 0.7979 0.2114 0.023 Uiso 1 1 calc R
C34 C 0.3636(3) 0.72680(12) 0.26672(15) 0.0193(5) Uani 1 1 d .
H34 H 0.3254 0.7054 0.3139 0.023 Uiso 1 1 calc R
C35 C 0.5012(3) 0.71226(12) 0.24208(16) 0.0211(5) Uani 1 1 d .
H35 H 0.5709 0.6784 0.2686 0.025 Uiso 1 1 calc R
O1 O 0.10154(17) 0.73291(8) 0.04446(10) 0.0144(3) Uani 1 1 d .
O2 O 0.0714(2) 0.85780(9) 0.05867(12) 0.0287(4) Uani 1 1 d .
O3 O 0.13441(19) 0.80901(9) -0.07724(12) 0.0256(4) Uani 1 1 d .
S1 S 0.06704(6) 0.80003(3) -0.00077(4) 0.01625(12) Uani 1 1 d .
C5 C -0.1303(3) 0.79055(13) -0.04749(17) 0.0239(6) Uani 1 1 d .
F1 F -0.15446(18) 0.73883(8) -0.10631(11) 0.0400(4) Uani 1 1 d .
F2 F -0.21069(17) 0.77898(10) 0.01488(12) 0.0446(5) Uani 1 1 d .
F3 F -0.18066(16) 0.84897(8) -0.09032(10) 0.0303(4) Uani 1 1 d .

loop_
_atom_site_aniso_label
_atom_site_aniso_U_11
_atom_site_aniso_U_22
_atom_site_aniso_U_33
_atom_site_aniso_U_23
_atom_site_aniso_U_13
_atom_site_aniso_U_12
Ir1 0.01279(4) 0.00903(4) 0.00986(4) 0.00132(3) 0.00178(3) 0.00036(3)
Zr1 0.01206(10) 0.00862(10) 0.00948(10) 0.00013(8) 0.00201(8) 0.00071(8)
N1 0.0127(9) 0.0135(10) 0.0128(9) -0.0004(7) 0.0009(7) -0.0001(8)
C4 0.0122(11) 0.0185(12) 0.0166(11) 0.0037(9) 0.0024(9) 0.0005(9)
C41 0.0163(13) 0.0327(16) 0.0338(15) 0.0145(12) 0.0006(11) -0.0053(11)
C42 0.0171(12) 0.0317(15) 0.0186(12) -0.0007(10) 0.0049(10) 0.0061(11)
C43 0.0140(12) 0.0163(12) 0.0217(12) -0.0002(9) 0.0015(9) 0.0004(9)
C11 0.0217(12) 0.0103(11) 0.0124(11) 0.0035(8) 0.0026(9) 0.0030(9)
C12 0.0185(12) 0.0135(11) 0.0125(11) 0.0047(9) 0.0014(9) 0.0024(9)
C13 0.0214(12) 0.0108(11) 0.0114(10) 0.0031(8) -0.0001(9) 0.0021(9)
C14 0.0209(12) 0.0107(11) 0.0111(10) 0.0016(8) 0.0043(9) 0.0002(9)
C15 0.0201(12) 0.0091(11) 0.0138(11) 0.0035(8) 0.0027(9) 0.0015(9)
C111 0.0254(13) 0.0144(12) 0.0154(11) 0.0008(9) 0.0040(10) 0.0038(10)
C121 0.0173(12) 0.0206(13) 0.0240(13) 0.0033(10) 0.0004(10) 0.0018(10)
C131 0.0287(14) 0.0148(12) 0.0140(11) -0.0004(9) -0.0009(10) 0.0001(10)
C141 0.0275(14) 0.0188(13) 0.0173(12) 0.0003(9) 0.0099(10) -0.0004(11)
C151 0.0248(13) 0.0133(12) 0.0238(13) -0.0005(9) 0.0058(10) -0.0045(10)
C21 0.0383(16) 0.0192(13) 0.0184(12) 0.0006(10) 0.0173(11) 0.0020(11)
C22 0.0244(14) 0.0449(17) 0.0118(12) -0.0081(11) 0.0004(10) 0.0141(13)
C23 0.0397(17) 0.0302(16) 0.0316(15) -0.0215(12) 0.0274(13) -0.0205(13)
C24 0.0531(19) 0.0247(15) 0.0181(13) 0.0058(10) 0.0198(12) 0.0236(13)
C25 0.0165(12) 0.0386(16) 0.0202(13) -0.0106(11) 0.0086(10) 0.0008(11)
C31 0.0184(12) 0.0180(12) 0.0227(12) -0.0064(10) 0.0035(10) -0.0063(10)
C32 0.0278(13) 0.0105(11) 0.0170(12) 0.0001(9) -0.0007(10) -0.0044(10)
C33 0.0199(12) 0.0164(12) 0.0192(12) -0.0099(9) 0.0014(10) -0.0013(10)
C34 0.0296(14) 0.0176(12) 0.0101(11) -0.0055(9) 0.0021(9) -0.0067(10)
C35 0.0220(13) 0.0157(12) 0.0213(12) -0.0040(10) -0.0073(10) 0.0000(10)
O1 0.0148(8) 0.0112(8) 0.0168(8) 0.0030(6) 0.0016(6) 0.0010(6)
O2 0.0400(11) 0.0148(9) 0.0277(10) -0.0029(7) -0.0029(8) 0.0079(8)
O3 0.0258(10) 0.0259(10) 0.0270(10) 0.0108(8) 0.0099(8) 0.0061(8)
S1 0.0172(3) 0.0127(3) 0.0182(3) 0.0030(2) 0.0013(2) 0.0025(2)
C5 0.0176(13) 0.0232(14) 0.0294(14) 0.0104(11) 0.0002(11) 0.0057(11)
F1 0.0395(10) 0.0249(9) 0.0455(10) -0.0010(7) -0.0186(8) -0.0024(7)
F2 0.0216(8) 0.0607(12) 0.0546(11) 0.0298(9) 0.0154(8) 0.0101(8)
F3 0.0258(8) 0.0252(8) 0.0368(9) 0.0135(7) -0.0026(7) 0.0097(7)

loop_
_atom_type_symbol
_atom_type_description
_atom_type_scat_dispersion_real
_atom_type_scat_dispersion_imag
_atom_type_scat_source
C C 0.0033 0.0016 'International Tables Vol C Tables 4.2.6.8 and 6.1.1.4'
H H 0.0000 0.0000 'International Tables Vol C Tables 4.2.6.8 and 6.1.1.4'
O O 0.0106 0.0060 'International Tables Vol C Tables 4.2.6.8 and 6.1.1.4'
F F 0.0171 0.0103 'International Tables Vol C Tables 4.2.6.8 and 6.1.1.4'
S S 0.1246 0.1234 'International Tables Vol C Tables 4.2.6.8 and 6.1.1.4'
Zr Zr -2.9673 0.5597 'International Tables Vol C Tables 4.2.6.8 and 6.1.1.4'
Ir Ir -1.4442 7.9887 'International Tables Vol C Tables 4.2.6.8 and 6.1.1.4'
N N 0.0061 0.0033 'International Tables Vol C Tables 4.2.6.8 and 6.1.1.4'

loop_
_geom_angle_atom_site_label_1
_geom_angle_atom_site_label_2
_geom_angle_atom_site_label_3
_geom_angle
Ir1 H1 Zr1 114.69(97)
N1 Ir1 C13 145.29(8)
N1 Ir1 C11 145.15(8)
C13 Ir1 C11 63.94(8)
N1 Ir1 C12 173.00(8)
C13 Ir1 C12 37.96(8)
C11 Ir1 C12 37.78(8)
N1 Ir1 C14 123.51(8)
C13 Ir1 C14 38.38(8)
C11 Ir1 C14 63.27(8)
C12 Ir1 C14 63.07(8)
N1 Ir1 C15 123.74(8)
C13 Ir1 C15 63.08(8)
C11 Ir1 C15 38.12(8)
C12 Ir1 C15 62.70(8)
C14 Ir1 C15 36.77(8)
N1 Ir1 Zr1 45.80(6)
C13 Ir1 Zr1 133.36(6)
C11 Ir1 Zr1 139.59(6)
C12 Ir1 Zr1 127.25(6)
C14 Ir1 Zr1 155.94(6)
C15 Ir1 Zr1 163.44(6)
N1 Zr1 O1 84.18(6)
N1 Zr1 C25 133.36(8)
O1 Zr1 C25 117.24(7)
N1 Zr1 C21 136.34(8)
O1 Zr1 C21 85.41(7)
C25 Zr1 C21 31.85(8)
N1 Zr1 C35 112.94(8)
O1 Zr1 C35 125.79(7)
C25 Zr1 C35 88.44(8)
C21 Zr1 C35 107.50(9)
N1 Zr1 C24 101.57(8)
O1 Zr1 C24 124.73(7)
C25 Zr1 C24 31.83(9)
C21 Zr1 C24 52.81(8)
C35 Zr1 C24 102.59(9)
N1 Zr1 C34 91.04(7)
O1 Zr1 C34 102.29(7)
C25 Zr1 C34 120.28(8)
C21 Zr1 C34 132.61(8)
C35 Zr1 C34 32.17(8)
C24 Zr1 C34 132.05(9)
N1 Zr1 C33 101.67(7)
O1 Zr1 C33 73.80(7)
C25 Zr1 C33 123.39(8)
C21 Zr1 C33 115.75(8)
C35 Zr1 C33 52.88(8)
C24 Zr1 C33 151.62(9)
C34 Zr1 C33 31.75(8)
N1 Zr1 C23 86.34(8)
O1 Zr1 C23 95.46(8)
C25 Zr1 C23 52.76(8)
C21 Zr1 C23 52.69(8)
C35 Zr1 C23 134.71(9)
C24 Zr1 C23 32.12(9)
C34 Zr1 C23 161.70(9)
C33 Zr1 C23 165.65(9)
N1 Zr1 C22 105.34(8)
O1 Zr1 C22 72.66(7)
C25 Zr1 C22 52.34(8)
C21 Zr1 C22 31.53(9)
C35 Zr1 C22 138.37(9)
C24 Zr1 C22 52.63(8)
C34 Zr1 C22 162.00(9)
C33 Zr1 C22 133.93(8)
C23 Zr1 C22 31.73(9)
N1 Zr1 C32 133.52(8)
O1 Zr1 C32 77.54(7)
C25 Zr1 C32 92.74(8)
C21 Zr1 C32 84.58(8)
C35 Zr1 C32 52.86(8)
C24 Zr1 C32 124.00(9)
C34 Zr1 C32 52.97(8)
C33 Zr1 C32 32.20(8)
C23 Zr1 C32 137.25(8)
C22 Zr1 C32 109.17(9)
N1 Zr1 C31 142.94(7)
O1 Zr1 C31 108.15(7)
C25 Zr1 C31 72.73(8)
C21 Zr1 C31 80.38(8)
C35 Zr1 C31 31.82(8)
C24 Zr1 C31 99.33(9)
C34 Zr1 C31 52.61(8)
C33 Zr1 C31 52.40(8)
C23 Zr1 C31 125.42(8)
C22 Zr1 C31 111.68(9)
C32 Zr1 C31 31.41(8)
C4 N1 Ir1 129.30(14)
C4 N1 Zr1 136.01(14)
Ir1 N1 Zr1 94.62(8)
N1 C4 C41 112.00(19)
N1 C4 C42 108.11(19)
C41 C4 C42 108.5(2)
N1 C4 C43 108.77(18)
C41 C4 C43 107.1(2)
C42 C4 C43 112.42(19)
C12 C11 C15 108.08(19)
C12 C11 C111 127.0(2)
C15 C11 C111 124.8(2)
C12 C11 Ir1 72.46(13)
C15 C11 Ir1 73.73(12)
C111 C11 Ir1 122.81(15)
C11 C12 C13 107.8(2)
C11 C12 C121 125.9(2)
C13 C12 C121 126.3(2)
C11 C12 Ir1 69.76(12)
C13 C12 Ir1 69.25(12)
C121 C12 Ir1 126.04(16)
C12 C13 C14 108.24(19)
C12 C13 C131 127.0(2)
C14 C13 C131 124.6(2)
C12 C13 Ir1 72.79(12)
C14 C13 Ir1 73.61(12)
C131 C13 Ir1 123.03(15)
C15 C14 C13 107.5(2)
C15 C14 C141 127.8(2)
C13 C14 C141 124.3(2)
C15 C14 Ir1 72.02(12)
C13 C14 Ir1 68.01(12)
C141 C14 Ir1 130.98(16)
C14 C15 C11 107.99(19)
C14 C15 C151 127.4(2)
C11 C15 C151 124.1(2)
C14 C15 Ir1 71.21(12)
C11 C15 Ir1 68.15(12)
C151 C15 Ir1 132.59(16)
C22 C21 C25 108.2(2)
C22 C21 Zr1 75.57(14)
C25 C21 Zr1 74.04(14)
C21 C22 C23 108.5(2)
C21 C22 Zr1 72.90(14)
C23 C22 Zr1 74.10(14)
C22 C23 C24 107.1(2)
C22 C23 Zr1 74.18(14)
C24 C23 Zr1 73.18(14)
C25 C24 C23 107.6(2)
C25 C24 Zr1 73.54(14)
C23 C24 Zr1 74.70(14)
C21 C25 C24 108.5(2)
C21 C25 Zr1 74.11(14)
C24 C25 Zr1 74.63(14)
C32 C31 C35 108.3(2)
C32 C31 Zr1 73.23(13)
C35 C31 Zr1 72.06(13)
C31 C32 C33 107.7(2)
C31 C32 Zr1 75.35(13)
C33 C32 Zr1 73.69(13)
C34 C33 C32 108.0(2)
C34 C33 Zr1 73.51(13)
C32 C33 Zr1 74.11(13)
C33 C34 C35 108.1(2)
C33 C34 Zr1 74.74(13)
C35 C34 Zr1 73.75(13)
C31 C35 C34 107.9(2)
C31 C35 Zr1 76.13(13)
C34 C35 Zr1 74.08(13)
S1 O1 Zr1 139.49(9)
O3 S1 O2 117.18(11)
O3 S1 O1 113.65(10)
O2 S1 O1 114.12(10)
O3 S1 C5 103.86(11)
O2 S1 C5 103.60(12)
O1 S1 C5 101.93(10)
F2 C5 F1 108.1(2)
F2 C5 F3 107.7(2)
F1 C5 F3 107.5(2)
F2 C5 S1 112.22(18)
F1 C5 S1 111.56(17)
F3 C5 S1 109.47(17)

loop_
_geom_bond_atom_site_label_1
_geom_bond_atom_site_label_2
_geom_bond_distance
Ir1 N1 1.9013(18)
Ir1 C13 2.174(2)
Ir1 C11 2.185(2)
Ir1 C12 2.220(2)
Ir1 C14 2.249(2)
Ir1 C15 2.260(2)
Ir1 Zr1 2.9744(2)
Ir1 H1 1.5076(15)
Zr1 H1 2.0106(15)
Zr1 N1 2.1394(19)
Zr1 O1 2.3028(15)
Zr1 C25 2.524(2)
Zr1 C21 2.525(2)
Zr1 C35 2.537(2)
Zr1 C24 2.538(2)
Zr1 C34 2.542(2)
Zr1 C33 2.557(2)
Zr1 C23 2.557(2)
Zr1 C22 2.558(2)
Zr1 C32 2.562(2)
Zr1 C31 2.589(2)
N1 C4 1.481(3)
C4 C41 1.515(3)
C4 C42 1.534(3)
C4 C43 1.536(3)
C11 C12 1.427(3)
C11 C15 1.453(3)
C11 C111 1.496(3)
C12 C13 1.430(3)
C12 C121 1.496(3)
C13 C14 1.455(3)
C13 C131 1.506(3)
C14 C15 1.422(3)
C14 C141 1.499(3)
C15 C151 1.499(3)
C21 C22 1.382(4)
C21 C25 1.386(4)
C22 C23 1.398(4)
C23 C24 1.410(4)
C24 C25 1.388(4)
C31 C32 1.395(3)
C31 C35 1.406(3)
C32 C33 1.420(3)
C33 C34 1.395(3)
C34 C35 1.407(4)
O1 S1 1.4721(16)
O2 S1 1.4307(18)
O3 S1 1.4248(18)
S1 C5 1.826(3)
C5 F2 1.323(3)
C5 F1 1.331(3)
C5 F3 1.340(3)
